data_4060143
_journal_name_full Organometallics
_journal_paper_doi 10.1021/om049263i
_journal_year 2005
_chemical_formula_sum 'C35 H58 B Mg N3'
_chemical_formula_weight 555.96
_space_group_IT_number 14
_symmetry_cell_setting monoclinic
_symmetry_space_group_name_Hall '-P 2ybc'
_symmetry_space_group_name_H-M 'P 1 21/c 1'
_atom_sites_solution_hydrogens geom
_atom_sites_solution_primary direct
_atom_sites_solution_secondary difmap
_cell_angle_alpha 90.00
_cell_angle_beta 92.938(11)
_cell_angle_gamma 90.00
_cell_formula_units_Z 4
_cell_length_a 9.1020(10)
_cell_length_b 35.987(6)
_cell_length_c 10.833(2)
_cell_measurement_reflns_used ?
_cell_measurement_temperature 173(2)
_cell_measurement_theta_max 25.1
_cell_measurement_theta_min 3.4
_cell_volume 3543.7(10)
_diffrn_ambient_temperature 173(2)
_diffrn_detector_area_resol_mean ?
_diffrn_measurement_device_type 'Kappa CCD (Nonius, FR540C)'
_diffrn_measurement_method 'CCD rotation images, thick slices'
_diffrn_radiation_monochromator graphite
_diffrn_radiation_source 'fine-focus sealed tube'
_diffrn_radiation_type MoK\a
_diffrn_radiation_wavelength 0.71073
_diffrn_reflns_av_R_equivalents 0.0422
_diffrn_reflns_av_sigmaI/netI 0.0677
_diffrn_reflns_limit_h_max 10
_diffrn_reflns_limit_h_min -10
_diffrn_reflns_limit_k_max 42
_diffrn_reflns_limit_k_min -42
_diffrn_reflns_limit_l_max 12
_diffrn_reflns_limit_l_min -12
_diffrn_reflns_number 11926
_diffrn_reflns_theta_max 25.11
_diffrn_reflns_theta_min 3.45
_diffrn_standards_decay_% 'no decay'
_diffrn_standards_interval_count ?
_diffrn_standards_interval_time ?
_diffrn_standards_number ?
_exptl_absorpt_coefficient_mu 0.076
_exptl_absorpt_correction_T_max 0.9910
_exptl_absorpt_correction_T_min 0.9851
_exptl_absorpt_correction_type none
_exptl_absorpt_process_details 'HKL Scalepack (Otwinowski & Minor 1997)'
_exptl_crystal_colour colorless
_exptl_crystal_density_diffrn 1.042
_exptl_crystal_density_meas ?
_exptl_crystal_density_method 'not measured'
_exptl_crystal_description prismatic
_exptl_crystal_F_000 1224
_exptl_crystal_size_max 0.20
_exptl_crystal_size_mid 0.12
_exptl_crystal_size_min 0.12
_refine_ls_extinction_coef ?
_refine_ls_extinction_method none
_refine_ls_goodness_of_fit_ref 0.985
_refine_ls_hydrogen_treatment mixed
_refine_ls_matrix_type full
_refine_ls_number_parameters 375
_refine_ls_number_reflns 6225
_refine_ls_number_restraints 0
_refine_ls_restrained_S_all 0.985
_refine_ls_R_factor_all 0.1052
_refine_ls_R_factor_gt 0.0652
_refine_ls_shift/su_max 0.004
_refine_ls_shift/su_mean 0.001
_refine_ls_structure_factor_coef Fsqd
_refine_ls_weighting_details 'calc w=1/[\s^2^(Fo^2^)+(0.1556P)^2^+0.0304P] where P=(Fo^2^+2Fc^2^)/3'
_refine_ls_weighting_scheme calc
_refine_ls_wR_factor_gt 0.1931
_refine_ls_wR_factor_ref 0.2223
_reflns_number_gt 4154
_reflns_number_total 6225
_reflns_threshold_expression >2sigma(I)
_cod_original_sg_symbol_H-M P21/c
_cod_database_code 4060143

loop_
_symmetry_equiv_pos_as_xyz
'x, y, z'
'-x, y+1/2, -z+1/2'
'-x, -y, -z'
'x, -y-1/2, z-1/2'

loop_
_atom_site_label
_atom_site_type_symbol
_atom_site_fract_x
_atom_site_fract_y
_atom_site_fract_z
_atom_site_U_iso_or_equiv
_atom_site_adp_type
_atom_site_occupancy
_atom_site_symmetry_multiplicity
_atom_site_calc_flag
_atom_site_refinement_flags
_atom_site_disorder_assembly
_atom_site_disorder_group
Mg1 Mg 0.73517(10) 0.09598(3) 0.48611(8) 0.0274(3) Uani 1 1 d . . .
N1 N 0.7479(2) 0.14673(6) 0.41135(18) 0.0237(5) Uani 1 1 d . . .
N2 N 0.6759(2) 0.06907(6) 0.32102(19) 0.0276(5) Uani 1 1 d . . .
N3 N 0.5119(2) 0.11342(6) 0.37538(19) 0.0257(5) Uani 1 1 d . . .
C1 C 0.5452(3) 0.08209(8) 0.3005(2) 0.0264(6) Uani 1 1 d . . .
C2 C 0.7801(3) 0.06512(8) 0.6546(3) 0.0338(7) Uani 1 1 d . . .
C3 C 0.7533(3) 0.04034(8) 0.2501(3) 0.0344(7) Uani 1 1 d . . .
H3A H 0.7273 0.0678 0.8392 0.085 Uiso 1 1 calc R . .
H3B H 0.5943 0.0807 0.7466 0.085 Uiso 1 1 calc R . .
H3C H 0.7309 0.1079 0.7753 0.085 Uiso 1 1 calc R . .
C4 C 0.4325(3) 0.06722(8) 0.2052(2) 0.0342(7) Uani 1 1 d . . .
H4A H 0.7918 0.0126 0.5789 0.069 Uiso 1 1 calc R . .
H4B H 0.6291 0.0233 0.6158 0.069 Uiso 1 1 calc R . .
H4C H 0.7509 0.0120 0.7208 0.069 Uiso 1 1 calc R . .
C5 C 0.3698(3) 0.11400(8) 0.4427(2) 0.0294(7) Uani 1 1 d . . .
H5A H 0.9641 0.0513 0.7667 0.077 Uiso 1 1 calc R . .
H5B H 0.9797 0.0909 0.7014 0.077 Uiso 1 1 calc R . .
H5C H 0.9988 0.0535 0.6236 0.077 Uiso 1 1 calc R . .
C6 C 0.5306(3) 0.18721(8) 0.3138(2) 0.0265(6) Uani 1 1 d . . .
C7 C 0.8614(3) 0.17363(7) 0.4019(2) 0.0231(6) Uani 1 1 d . . .
C8 C 1.0503(3) 0.21204(8) 0.5033(3) 0.0313(7) Uani 1 1 d . . .
H8 H 1.1004 0.2208 0.5767 0.038 Uiso 1 1 calc R . .
C9 C 1.0921(3) 0.22488(8) 0.3905(3) 0.0358(7) Uani 1 1 d . . .
H9 H 1.1688 0.2427 0.3863 0.043 Uiso 1 1 calc R . .
C10 C 1.0210(3) 0.21148(8) 0.2833(3) 0.0314(7) Uani 1 1 d . . .
H10 H 1.0509 0.2201 0.2056 0.038 Uiso 1 1 calc R . .
C11 C 0.9075(3) 0.18585(8) 0.2866(2) 0.0266(6) Uani 1 1 d . . .
C12 C 0.8936(3) 0.17235(8) 0.6381(2) 0.0276(6) Uani 1 1 d . . .
H12 H 0.8658 0.1456 0.6274 0.033 Uiso 1 1 calc R . .
C13 C 0.7599(3) 0.19226(9) 0.6846(3) 0.0393(8) Uani 1 1 d . . .
H13A H 0.7822 0.2187 0.6953 0.059 Uiso 1 1 calc R . .
H13B H 0.7348 0.1816 0.7641 0.059 Uiso 1 1 calc R . .
H13C H 0.6766 0.1893 0.6245 0.059 Uiso 1 1 calc R . .
C14 C 1.0193(3) 0.17386(9) 0.7380(2) 0.0395(8) Uani 1 1 d . . .
H14A H 1.1077 0.1625 0.7062 0.059 Uiso 1 1 calc R . .
H14B H 0.9906 0.1602 0.8112 0.059 Uiso 1 1 calc R . .
H14C H 1.0398 0.1998 0.7603 0.059 Uiso 1 1 calc R . .
C15 C 0.8448(3) 0.17020(8) 0.1638(2) 0.0297(7) Uani 1 1 d . . .
H15 H 0.7602 0.1537 0.1820 0.036 Uiso 1 1 calc R . .
C16 C 0.9597(4) 0.14641(10) 0.1025(3) 0.0421(8) Uani 1 1 d . . .
H16A H 1.0434 0.1620 0.0823 0.063 Uiso 1 1 calc R . .
H16B H 0.9158 0.1353 0.0267 0.063 Uiso 1 1 calc R . .
H16C H 0.9936 0.1266 0.1594 0.063 Uiso 1 1 calc R . .
C17 C 0.7870(4) 0.20073(9) 0.0748(3) 0.0419(8) Uani 1 1 d . . .
H17A H 0.7165 0.2164 0.1164 0.063 Uiso 1 1 calc R . .
H17B H 0.7382 0.1893 0.0016 0.063 Uiso 1 1 calc R . .
H17C H 0.8694 0.2160 0.0498 0.063 Uiso 1 1 calc R . .
C18 C 0.7010(4) 0.08191(11) 0.7638(3) 0.0568(10) Uani 1 1 d . . .
C19 C 0.7505(4) 0.04812(10) 0.1109(3) 0.0460(8) Uani 1 1 d . . .
H19A H 0.6527 0.0423 0.0738 0.069 Uiso 1 1 calc R . .
H19B H 0.8242 0.0326 0.0728 0.069 Uiso 1 1 calc R . .
H19C H 0.7729 0.0744 0.0971 0.069 Uiso 1 1 calc R . .
C20 C 0.6937(4) 0.00162(9) 0.2777(3) 0.0443(8) Uani 1 1 d . . .
H20A H 0.6883 -0.0015 0.3672 0.066 Uiso 1 1 calc R . .
H20B H 0.7595 -0.0173 0.2457 0.066 Uiso 1 1 calc R . .
H20C H 0.5953 -0.0012 0.2378 0.066 Uiso 1 1 calc R . .
C21 C 0.9135(3) 0.04250(9) 0.3011(3) 0.0438(8) Uani 1 1 d . . .
H21A H 0.9518 0.0676 0.2879 0.066 Uiso 1 1 calc R . .
H21B H 0.9729 0.0244 0.2582 0.066 Uiso 1 1 calc R . .
H21C H 0.9179 0.0369 0.3898 0.066 Uiso 1 1 calc R . .
C22 C 0.9456(4) 0.06520(10) 0.6897(3) 0.0512(9) Uani 1 1 d . . .
C23 C 0.3478(3) 0.07578(8) 0.5011(3) 0.0377(7) Uani 1 1 d . . .
H23A H 0.3340 0.0571 0.4358 0.057 Uiso 1 1 calc R . .
H23B H 0.2607 0.0764 0.5506 0.057 Uiso 1 1 calc R . .
H23C H 0.4346 0.0694 0.5542 0.057 Uiso 1 1 calc R . .
C24 C 0.2331(3) 0.12529(9) 0.3637(3) 0.0393(8) Uani 1 1 d . . .
H24A H 0.2498 0.1495 0.3255 0.059 Uiso 1 1 calc R . .
H24B H 0.1486 0.1269 0.4160 0.059 Uiso 1 1 calc R . .
H24C H 0.2133 0.1067 0.2990 0.059 Uiso 1 1 calc R . .
C25 C 0.3914(3) 0.14183(9) 0.5481(3) 0.0372(7) Uani 1 1 d . . .
H25A H 0.4810 0.1356 0.5978 0.056 Uiso 1 1 calc R . .
H25B H 0.3065 0.1409 0.6002 0.056 Uiso 1 1 calc R . .
H25C H 0.4005 0.1669 0.5140 0.056 Uiso 1 1 calc R . .
C26 C 0.9359(3) 0.18639(8) 0.5124(2) 0.0253(6) Uani 1 1 d . . .
C27 C 0.4435(3) 0.18904(9) 0.2041(3) 0.0346(7) Uani 1 1 d . . .
H27 H 0.4212 0.1667 0.1604 0.042 Uiso 1 1 calc R . .
C28 C 0.3883(3) 0.22226(9) 0.1566(3) 0.0388(8) Uani 1 1 d . . .
H28 H 0.3305 0.2224 0.0811 0.047 Uiso 1 1 calc R . .
C29 C 0.4168(3) 0.25483(9) 0.2181(3) 0.0403(8) Uani 1 1 d . . .
H29 H 0.3788 0.2776 0.1859 0.048 Uiso 1 1 calc R . .
C30 C 0.5018(3) 0.25418(8) 0.3282(3) 0.0359(7) Uani 1 1 d . . .
H30 H 0.5210 0.2766 0.3725 0.043 Uiso 1 1 calc R . .
C31 C 0.5583(3) 0.22100(8) 0.3732(2) 0.0308(7) Uani 1 1 d . . .
H31 H 0.6184 0.2212 0.4476 0.037 Uiso 1 1 calc R . .
C32 C 0.7339(4) 0.02466(9) 0.6414(3) 0.0462(9) Uani 1 1 d . . .
H32A H 0.3385 0.0633 0.2454 0.041 Uiso 1 1 calc R . .
H32B H 0.4663 0.0427 0.1761 0.041 Uiso 1 1 calc R . .
C33 C 0.4046(4) 0.09265(9) 0.0933(3) 0.0408(8) Uani 1 1 d . . .
H33A H 0.3482 0.1146 0.1187 0.049 Uiso 1 1 calc R . .
H33B H 0.5002 0.1015 0.0649 0.049 Uiso 1 1 calc R . .
C34 C 0.3200(4) 0.07331(11) -0.0138(3) 0.0600(10) Uani 1 1 d . . .
H34A H 0.2266 0.0632 0.0151 0.072 Uiso 1 1 calc R . .
H34B H 0.3789 0.0523 -0.0434 0.072 Uiso 1 1 calc R . .
C35 C 0.2874(5) 0.10041(13) -0.1192(3) 0.0793(14) Uani 1 1 d . . .
H35A H 0.2232 0.1203 -0.0914 0.119 Uiso 1 1 calc R . .
H35B H 0.2382 0.0872 -0.1890 0.119 Uiso 1 1 calc R . .
H35C H 0.3796 0.1112 -0.1453 0.119 Uiso 1 1 calc R . .
B1 B 0.6046(3) 0.14980(9) 0.3662(3) 0.0238(7) Uani 1 1 d . . .

loop_
_atom_site_aniso_label
_atom_site_aniso_U_11
_atom_site_aniso_U_22
_atom_site_aniso_U_33
_atom_site_aniso_U_23
_atom_site_aniso_U_13
_atom_site_aniso_U_12
Mg1 0.0299(5) 0.0242(5) 0.0278(5) 0.0044(4) -0.0013(4) -0.0001(4)
N1 0.0241(12) 0.0237(13) 0.0231(11) 0.0002(9) -0.0002(9) -0.0018(10)
N2 0.0285(13) 0.0236(13) 0.0305(13) -0.0006(10) 0.0006(10) 0.0028(10)
N3 0.0220(12) 0.0238(13) 0.0315(12) -0.0001(9) 0.0018(9) -0.0009(10)
C1 0.0301(16) 0.0216(15) 0.0277(15) 0.0024(11) 0.0031(11) -0.0036(12)
C2 0.0356(17) 0.0320(17) 0.0333(16) 0.0091(13) -0.0025(12) 0.0020(13)
C3 0.0386(18) 0.0265(16) 0.0386(17) -0.0058(12) 0.0061(13) 0.0024(13)
C4 0.0324(17) 0.0283(17) 0.0411(17) -0.0040(13) -0.0067(13) -0.0032(13)
C5 0.0240(15) 0.0269(16) 0.0377(16) 0.0013(12) 0.0048(12) -0.0031(12)
C6 0.0226(14) 0.0281(16) 0.0289(15) 0.0049(12) 0.0040(11) 0.0005(12)
C7 0.0209(14) 0.0189(14) 0.0296(15) 0.0004(11) 0.0009(11) 0.0047(11)
C8 0.0308(16) 0.0276(16) 0.0349(16) -0.0016(12) -0.0018(12) 0.0002(13)
C9 0.0293(16) 0.0264(17) 0.0517(19) 0.0035(13) 0.0025(14) -0.0046(13)
C10 0.0308(16) 0.0306(17) 0.0330(16) 0.0067(12) 0.0043(12) 0.0002(13)
C11 0.0267(15) 0.0256(15) 0.0275(15) 0.0036(11) 0.0022(11) 0.0040(12)
C12 0.0308(16) 0.0260(15) 0.0259(14) 0.0000(11) -0.0007(11) 0.0014(12)
C13 0.0371(18) 0.049(2) 0.0324(16) 0.0043(14) 0.0078(13) 0.0072(15)
C14 0.0426(19) 0.045(2) 0.0302(16) 0.0003(14) -0.0044(13) 0.0045(15)
C15 0.0279(15) 0.0343(17) 0.0269(15) 0.0076(12) 0.0017(11) 0.0013(13)
C16 0.0461(19) 0.048(2) 0.0324(16) -0.0056(14) 0.0031(14) 0.0028(16)
C17 0.046(2) 0.047(2) 0.0316(16) 0.0109(14) -0.0017(14) 0.0021(16)
C18 0.076(3) 0.062(2) 0.0323(18) 0.0136(16) 0.0062(17) 0.016(2)
C19 0.051(2) 0.048(2) 0.0402(18) -0.0045(15) 0.0111(15) 0.0042(17)
C20 0.050(2) 0.0302(18) 0.0530(19) -0.0039(14) 0.0019(15) 0.0030(15)
C21 0.0352(18) 0.042(2) 0.055(2) -0.0060(15) 0.0055(14) 0.0099(15)
C22 0.048(2) 0.040(2) 0.063(2) 0.0159(17) -0.0185(17) 0.0006(16)
C23 0.0291(16) 0.0351(18) 0.0497(19) 0.0088(14) 0.0091(13) -0.0032(14)
C24 0.0266(16) 0.0368(18) 0.0543(19) 0.0055(15) 0.0012(13) 0.0004(14)
C25 0.0357(17) 0.0365(18) 0.0405(17) 0.0004(14) 0.0129(13) 0.0010(14)
C26 0.0241(15) 0.0231(15) 0.0286(15) -0.0005(11) 0.0010(11) 0.0050(11)
C27 0.0361(18) 0.0313(17) 0.0359(17) 0.0027(13) -0.0037(13) -0.0005(13)
C28 0.0328(17) 0.044(2) 0.0391(18) 0.0131(14) -0.0050(13) 0.0021(15)
C29 0.0327(17) 0.0334(19) 0.055(2) 0.0187(15) 0.0064(15) 0.0028(14)
C30 0.0349(17) 0.0232(16) 0.0497(18) 0.0018(13) 0.0047(14) -0.0012(13)
C31 0.0290(16) 0.0293(17) 0.0340(16) 0.0032(12) 0.0001(12) 0.0009(13)
C32 0.049(2) 0.0351(19) 0.053(2) 0.0191(15) -0.0061(16) -0.0050(16)
C33 0.047(2) 0.0363(19) 0.0382(17) -0.0032(13) -0.0106(14) 0.0039(15)
C34 0.072(3) 0.057(2) 0.048(2) -0.0103(17) -0.0258(18) 0.006(2)
C35 0.085(3) 0.091(4) 0.058(2) -0.013(2) -0.026(2) 0.020(3)
B1 0.0257(17) 0.0236(17) 0.0221(15) -0.0004(12) 0.0007(12) 0.0013(13)
